data_1553928
loop_
_publ_author_name
'Filatov, A. S.'
'Knyazev, N. A.'
'Ryazantsev, M. N.'
'Suslonov, V. V.'
'Larina, A. G.'
'Molchanov, A. P.'
'Kostikov, R. R.'
'Boitsov, V. M.'
'Stepakov, A. V.'

_publ_section_title
;
 A highly diastereoselective one-pot three-component 1,3-dipolar
 cycloaddition of cyclopropenes with azomethine ylides generated from
 11H-indeno[1,2-b]-quinoxalin-11-ones
;
_journal_issue 4
_journal_name_full 'Organic Chemistry Frontiers'
_journal_page_first 595
_journal_paper_doi 10.1039/C7QO00888K
_journal_volume 5
_journal_year 2018
_chemical_formula_moiety 'C36 H29 N3'
_chemical_formula_sum 'C36 H29 N3'
_chemical_formula_weight 503.62
_space_group_crystal_system monoclinic
_space_group_IT_number 14
_space_group_name_Hall '-P 2ybc'
_space_group_name_H-M_alt 'P 1 21/c 1'
_atom_sites_solution_hydrogens geom
_atom_sites_solution_primary iterative
_audit_creation_date 2017-06-20
_audit_creation_method
;
Olex2 1.2
(compiled 2017.03.28 svn.r3405 for OlexSys, GUI svn.r5337)
;
_audit_update_record
;
2017-06-20 deposited with the CCDC.
2017-11-01 downloaded from the CCDC.
;
_cell_angle_alpha 90
_cell_angle_beta 113.764(5)
_cell_angle_gamma 90
_cell_formula_units_Z 4
_cell_length_a 16.4746(7)
_cell_length_b 9.1306(3)
_cell_length_c 19.2167(8)
_cell_measurement_reflns_used 5625
_cell_measurement_temperature 100(2)
_cell_measurement_theta_max 30.8060
_cell_measurement_theta_min 3.3230
_cell_volume 2645.5(2)
_computing_cell_refinement
;
CrysAlisPro, Agilent Technologies,
Version 1.171.36.32 (release 02-08-2013 CrysAlis171 .NET)
(compiled Aug  2 2013,16:46:58)
;
_computing_data_collection
;
CrysAlisPro, Agilent Technologies,
Version 1.171.36.32 (release 02-08-2013 CrysAlis171 .NET)
(compiled Aug  2 2013,16:46:58)
;
_computing_data_reduction
;
CrysAlisPro, Agilent Technologies,
Version 1.171.36.32 (release 02-08-2013 CrysAlis171 .NET)
(compiled Aug  2 2013,16:46:58)
;
_computing_molecular_graphics 'Olex2 (Dolomanov et al., 2009)'
_computing_publication_material 'Olex2 (Dolomanov et al., 2009)'
_computing_structure_refinement 'ShelXL (Sheldrick, 2015)'
_computing_structure_solution
;
Superflip (Palatinus & Chapuis, 2007;Palatinus & van der Lee, 2008;
Palatinus et al., 2012)
;
_diffrn_ambient_temperature 100(2)
_diffrn_detector_area_resol_mean 16.2096
_diffrn_measured_fraction_theta_full 0.999
_diffrn_measured_fraction_theta_max 0.999
_diffrn_measurement_details
;
#__ type_ start__ end____ width___ exp.time_
  1 omega  -27.00   -1.00   1.0000    7.3000
omega____ theta____ kappa____ phi______ frames
    -      -22.4241  -57.0000   60.0000 26

#__ type_ start__ end____ width___ exp.time_
  2 omega  -44.00   41.00   1.0000    7.3000
omega____ theta____ kappa____ phi______ frames
    -      -22.4241   57.0000    0.0000 85

#__ type_ start__ end____ width___ exp.time_
  3 omega  -96.00  -71.00   1.0000    7.3000
omega____ theta____ kappa____ phi______ frames
    -      -22.4241 -172.0000  -25.0000 25

#__ type_ start__ end____ width___ exp.time_
  4 omega  -46.00    4.00   1.0000    7.3000
omega____ theta____ kappa____ phi______ frames
    -      -22.4241   38.0000  -30.0000 50

#__ type_ start__ end____ width___ exp.time_
  5 omega   -7.00   93.00   1.0000    7.3000
omega____ theta____ kappa____ phi______ frames
    -       23.3616   77.0000 -150.0000 100

#__ type_ start__ end____ width___ exp.time_
  6 omega  -95.00  -45.00   1.0000    7.3000
omega____ theta____ kappa____ phi______ frames
    -      -22.4241  -38.0000   90.0000 50
;
_diffrn_measurement_device_type 'Xcalibur, Eos'
_diffrn_measurement_method '\w scans'
_diffrn_orient_matrix_UB_11 -0.0031503000
_diffrn_orient_matrix_UB_12 0.0082484000
_diffrn_orient_matrix_UB_13 -0.0377142000
_diffrn_orient_matrix_UB_21 0.0459273000
_diffrn_orient_matrix_UB_22 -0.0153808000
_diffrn_orient_matrix_UB_23 0.0126782000
_diffrn_orient_matrix_UB_31 -0.0096600000
_diffrn_orient_matrix_UB_32 -0.0756956000
_diffrn_orient_matrix_UB_33 -0.0066712000
_diffrn_radiation_monochromator graphite
_diffrn_radiation_type MoK\a
_diffrn_radiation_wavelength 0.71073
_diffrn_reflns_av_R_equivalents 0.0248
_diffrn_reflns_av_unetI/netI 0.0294
_diffrn_reflns_Laue_measured_fraction_full 0.999
_diffrn_reflns_Laue_measured_fraction_max 0.999
_diffrn_reflns_limit_h_max 21
_diffrn_reflns_limit_h_min -21
_diffrn_reflns_limit_k_max 11
_diffrn_reflns_limit_k_min -11
_diffrn_reflns_limit_l_max 13
_diffrn_reflns_limit_l_min -24
_diffrn_reflns_number 17160
_diffrn_reflns_point_group_measured_fraction_full 0.999
_diffrn_reflns_point_group_measured_fraction_max 0.999
_diffrn_reflns_theta_full 25.242
_diffrn_reflns_theta_max 27.495
_diffrn_reflns_theta_min 2.623
_diffrn_source 'Enhance (Mo) X-ray Source'
_exptl_absorpt_coefficient_mu 0.074
_exptl_absorpt_correction_T_max 1.00000
_exptl_absorpt_correction_T_min 0.96172
_exptl_absorpt_correction_type multi-scan
_exptl_absorpt_process_details
;
CrysAlisPro, Agilent Technologies,
Version 1.171.36.32 (release 02-08-2013 CrysAlis171 .NET)
(compiled Aug  2 2013,16:46:58)
Empirical absorption correction using spherical harmonics,
 implemented in SCALE3 ABSPACK scaling algorithm.
;
_exptl_crystal_colour 'clear colourless'
_exptl_crystal_colour_lustre clear
_exptl_crystal_colour_primary colourless
_exptl_crystal_density_diffrn 1.264
_exptl_crystal_description prism
_exptl_crystal_F_000 1064
_exptl_crystal_size_max 0.2
_exptl_crystal_size_mid 0.2
_exptl_crystal_size_min 0.2
_refine_diff_density_max 0.311
_refine_diff_density_min -0.219
_refine_diff_density_rms 0.041
_refine_ls_extinction_method none
_refine_ls_goodness_of_fit_ref 1.021
_refine_ls_hydrogen_treatment constr
_refine_ls_matrix_type full
_refine_ls_number_parameters 352
_refine_ls_number_reflns 6077
_refine_ls_number_restraints 0
_refine_ls_restrained_S_all 1.021
_refine_ls_R_factor_all 0.0512
_refine_ls_R_factor_gt 0.0406
_refine_ls_shift/su_max 0.000
_refine_ls_shift/su_mean 0.000
_refine_ls_structure_factor_coef Fsqd
_refine_ls_weighting_details 'w=1/[\s^2^(Fo^2^)+(0.0437P)^2^+1.0708P] where P=(Fo^2^+2Fc^2^)/3'
_refine_ls_weighting_scheme calc
_refine_ls_wR_factor_gt 0.0952
_refine_ls_wR_factor_ref 0.1024
_reflns_Friedel_coverage 0.000
_reflns_number_gt 5088
_reflns_number_total 6077
_reflns_threshold_expression 'I > 2\s(I)'
_cod_data_source_file c7qo00888k2.cif
_cod_data_source_block step-64
_cod_original_cell_volume 2645.56(19)
_cod_database_code 1553928
_shelx_shelxl_version_number 2014/7
_chemical_oxdiff_formula 'C36 H29 N3'
_shelx_space_group_comment
;
The symmetry employed for this shelxl refinement is uniquely defined
by the following loop, which should always be used as a source of
symmetry information in preference to the above space-group names.
They are only intended as comments.
;
_reflns_odcompleteness_completeness 99.86
_reflns_odcompleteness_iscentric 1
_reflns_odcompleteness_theta 28.51
_olex2_refinement_description
;
1. Fixed Uiso
 At 1.2 times of:
  All C(H) groups, All C(H,H) groups
2.a Ternary CH refined with riding coordinates:
 C6A(H6A), C1(H1)
2.b Secondary CH2 refined with riding coordinates:
 C4(H4A,H4B), C6(H6B,H6C), C5(H5A,H5B)
2.c Aromatic/amide H refined with riding coordinates:
 C15(H15), C1'(H1'), C12(H12), C18(H18), C4'(H4'), C17(H17), C2'(H2'),
 C16(H16), C19(H19), C25(H25), C3'(H3'), C21(H21), C7'(H7'), C9'(H9'), C8'(H8'),
  C6'(H6'), C22(H22), C24(H24), C23(H23)
2.d X=CH2 refined with riding coordinates:
 C13(H13A,H13B)
;
_olex2_submission_special_instructions 'No special instructions were received'

loop_
_space_group_symop_operation_xyz
'x, y, z'
'-x, y+1/2, -z+1/2'
'-x, -y, -z'
'x, -y-1/2, z-1/2'

loop_
_atom_site_label
_atom_site_type_symbol
_atom_site_fract_x
_atom_site_fract_y
_atom_site_fract_z
_atom_site_U_iso_or_equiv
_atom_site_adp_type
_atom_site_occupancy
_atom_site_site_symmetry_order
_atom_site_calc_flag
_atom_site_refinement_flags_posn
N3 N 0.21677(7) -0.07616(11) 0.19346(5) 0.0172(2) Uani 1 1 d .
N5' N 0.01055(7) 0.26801(11) 0.02305(6) 0.0185(2) Uani 1 1 d .
N10' N 0.11067(6) 0.21853(11) 0.18328(6) 0.0170(2) Uani 1 1 d .
C15 C 0.32746(8) 0.27182(13) 0.08770(7) 0.0183(2) Uani 1 1 d .
H15 H 0.3441 0.1820 0.0721 0.022 Uiso 1 1 calc R
C1' C 0.22950(8) -0.09725(13) 0.03628(7) 0.0188(2) Uani 1 1 d .
H1' H 0.2783 -0.1504 0.0716 0.023 Uiso 1 1 calc R
C6B C 0.33200(7) 0.08074(13) 0.26596(6) 0.0159(2) Uani 1 1 d .
C2 C 0.20374(7) 0.04636(13) 0.14243(6) 0.0149(2) Uani 1 1 d .
C11A C 0.18424(8) 0.00284(13) 0.06111(6) 0.0156(2) Uani 1 1 d .
C10A C 0.12731(7) 0.15229(13) 0.13049(6) 0.0151(2) Uani 1 1 d .
C14 C 0.30081(7) 0.27234(13) 0.14818(6) 0.0153(2) Uani 1 1 d .
C6A C 0.26362(8) -0.02499(13) 0.27122(6) 0.0174(2) Uani 1 1 d .
H6A H 0.2213 0.0301 0.2870 0.021 Uiso 1 1 calc R
C12 C 0.46113(8) 0.08748(14) 0.21987(7) 0.0196(3) Uani 1 1 d .
H12 H 0.4780 0.1824 0.2411 0.023 Uiso 1 1 calc R
C1A C 0.29378(7) 0.12858(13) 0.18251(6) 0.0148(2) Uani 1 1 d .
C4A' C 0.11281(8) 0.08130(13) 0.00903(7) 0.0163(2) Uani 1 1 d .
C18 C 0.27975(8) 0.53404(14) 0.13259(7) 0.0206(3) Uani 1 1 d .
H18 H 0.2637 0.6243 0.1482 0.025 Uiso 1 1 calc R
C20 C 0.37795(8) 0.17128(13) 0.33573(6) 0.0173(2) Uani 1 1 d .
C1 C 0.37533(8) 0.02787(13) 0.21418(6) 0.0164(2) Uani 1 1 d .
H1 H 0.3642 -0.0771 0.1982 0.020 Uiso 1 1 calc R
C4' C 0.08649(8) 0.06194(14) -0.06879(7) 0.0211(3) Uani 1 1 d .
H4' H 0.0387 0.1169 -0.1042 0.025 Uiso 1 1 calc R
C17 C 0.30643(8) 0.53103(14) 0.07280(7) 0.0216(3) Uani 1 1 d .
H17 H 0.3085 0.6192 0.0473 0.026 Uiso 1 1 calc R
C4B' C 0.07675(7) 0.17562(13) 0.05085(6) 0.0159(2) Uani 1 1 d .
C5A' C -0.00735(8) 0.34218(13) 0.07738(7) 0.0178(2) Uani 1 1 d .
C2' C 0.20220(9) -0.11864(14) -0.04157(7) 0.0223(3) Uani 1 1 d .
H2' H 0.2321 -0.1882 -0.0596 0.027 Uiso 1 1 calc R
C16 C 0.33004(8) 0.39974(14) 0.05015(7) 0.0212(3) Uani 1 1 d .
H16 H 0.3480 0.3975 0.0090 0.025 Uiso 1 1 calc R
C19 C 0.27650(8) 0.40518(13) 0.16964(7) 0.0179(2) Uani 1 1 d .
H19 H 0.2574 0.4077 0.2102 0.021 Uiso 1 1 calc R
C25 C 0.33280(8) 0.28048(14) 0.35621(7) 0.0208(3) Uani 1 1 d .
H25 H 0.2737 0.3044 0.3230 0.025 Uiso 1 1 calc R
C4 C 0.14989(8) -0.17860(14) 0.19396(7) 0.0203(3) Uani 1 1 d .
H4A H 0.1319 -0.2465 0.1501 0.024 Uiso 1 1 calc R
H4B H 0.0968 -0.1273 0.1937 0.024 Uiso 1 1 calc R
C9A' C 0.04108(8) 0.31663(13) 0.15643(7) 0.0173(2) Uani 1 1 d .
C6 C 0.28608(9) -0.17020(14) 0.31339(7) 0.0227(3) Uani 1 1 d .
H6B H 0.2974 -0.1579 0.3677 0.027 Uiso 1 1 calc R
H6C H 0.3383 -0.2167 0.3094 0.027 Uiso 1 1 calc R
C3' C 0.13142(9) -0.03908(14) -0.09341(7) 0.0237(3) Uani 1 1 d .
H3' H 0.1139 -0.0546 -0.1464 0.028 Uiso 1 1 calc R
C21 C 0.46366(8) 0.13509(15) 0.38632(7) 0.0222(3) Uani 1 1 d .
H21 H 0.4951 0.0598 0.3736 0.027 Uiso 1 1 calc R
C7' C -0.09461(9) 0.52498(15) 0.10655(8) 0.0251(3) Uani 1 1 d .
H7' H -0.1404 0.5964 0.0902 0.030 Uiso 1 1 calc R
C9' C 0.01934(8) 0.39627(14) 0.20909(7) 0.0220(3) Uani 1 1 d .
H9' H 0.0507 0.3785 0.2620 0.026 Uiso 1 1 calc R
C8' C -0.04659(9) 0.49934(15) 0.18495(8) 0.0251(3) Uani 1 1 d .
H8' H -0.0600 0.5537 0.2211 0.030 Uiso 1 1 calc R
C5 C 0.20034(9) -0.26010(15) 0.27036(7) 0.0244(3) Uani 1 1 d .
H5A H 0.1636 -0.2648 0.3003 0.029 Uiso 1 1 calc R
H5B H 0.2152 -0.3612 0.2609 0.029 Uiso 1 1 calc R
C6' C -0.07572(8) 0.44781(14) 0.05391(7) 0.0225(3) Uani 1 1 d .
H6' H -0.1088 0.4654 0.0012 0.027 Uiso 1 1 calc R
C22 C 0.50341(9) 0.20839(16) 0.45528(7) 0.0278(3) Uani 1 1 d .
H22 H 0.5617 0.1825 0.4895 0.033 Uiso 1 1 calc R
C24 C 0.37334(9) 0.35468(15) 0.42464(7) 0.0251(3) Uani 1 1 d .
H24 H 0.3424 0.4306 0.4374 0.030 Uiso 1 1 calc R
C13 C 0.51563(9) 0.01578(16) 0.19703(8) 0.0264(3) Uani 1 1 d .
H13A H 0.5004 -0.0793 0.1756 0.032 Uiso 1 1 calc R
H13B H 0.5701 0.0593 0.2020 0.032 Uiso 1 1 calc R
C23 C 0.45880(9) 0.31844(16) 0.47435(7) 0.0270(3) Uani 1 1 d .
H23 H 0.4865 0.3691 0.5212 0.032 Uiso 1 1 calc R

loop_
_atom_site_aniso_label
_atom_site_aniso_U_11
_atom_site_aniso_U_22
_atom_site_aniso_U_33
_atom_site_aniso_U_23
_atom_site_aniso_U_13
_atom_site_aniso_U_12
N3 0.0197(5) 0.0171(5) 0.0132(5) 0.0018(4) 0.0051(4) -0.0017(4)
N5' 0.0186(5) 0.0205(5) 0.0170(5) 0.0008(4) 0.0077(4) 0.0007(4)
N10' 0.0171(5) 0.0190(5) 0.0160(5) -0.0007(4) 0.0078(4) -0.0021(4)
C15 0.0207(6) 0.0171(6) 0.0189(6) 0.0001(5) 0.0097(5) 0.0014(5)
C1' 0.0225(6) 0.0156(6) 0.0179(6) 0.0009(5) 0.0079(5) 0.0017(5)
C6B 0.0164(5) 0.0173(6) 0.0138(5) 0.0018(4) 0.0059(4) 0.0018(4)
C2 0.0172(5) 0.0151(5) 0.0126(5) 0.0002(4) 0.0063(4) -0.0004(4)
C11A 0.0185(5) 0.0148(5) 0.0135(5) 0.0000(4) 0.0065(4) -0.0037(4)
C10A 0.0148(5) 0.0156(5) 0.0153(5) 0.0007(4) 0.0065(4) -0.0034(4)
C14 0.0131(5) 0.0174(6) 0.0140(5) 0.0012(4) 0.0038(4) -0.0006(4)
C6A 0.0177(5) 0.0209(6) 0.0128(5) 0.0009(4) 0.0052(4) 0.0002(5)
C12 0.0184(6) 0.0227(6) 0.0161(6) 0.0010(5) 0.0053(5) 0.0021(5)
C1A 0.0155(5) 0.0157(5) 0.0130(5) -0.0006(4) 0.0055(4) 0.0012(4)
C4A' 0.0185(5) 0.0154(6) 0.0156(5) -0.0001(4) 0.0075(4) -0.0022(4)
C18 0.0219(6) 0.0169(6) 0.0233(6) -0.0002(5) 0.0095(5) 0.0023(5)
C20 0.0200(6) 0.0191(6) 0.0135(5) 0.0009(4) 0.0074(5) -0.0020(5)
C1 0.0178(5) 0.0159(6) 0.0154(5) 0.0002(4) 0.0065(4) 0.0024(4)
C4' 0.0247(6) 0.0225(6) 0.0144(6) 0.0010(5) 0.0061(5) 0.0026(5)
C17 0.0234(6) 0.0179(6) 0.0246(6) 0.0063(5) 0.0109(5) 0.0020(5)
C4B' 0.0165(5) 0.0172(6) 0.0147(5) -0.0003(4) 0.0069(4) -0.0034(4)
C5A' 0.0171(5) 0.0190(6) 0.0195(6) 0.0001(5) 0.0097(5) -0.0021(4)
C2' 0.0313(7) 0.0180(6) 0.0202(6) -0.0012(5) 0.0129(5) 0.0031(5)
C16 0.0236(6) 0.0224(6) 0.0212(6) 0.0027(5) 0.0129(5) 0.0014(5)
C19 0.0176(5) 0.0196(6) 0.0168(6) -0.0005(5) 0.0074(4) 0.0001(4)
C25 0.0231(6) 0.0227(6) 0.0174(6) 0.0022(5) 0.0091(5) 0.0005(5)
C4 0.0225(6) 0.0201(6) 0.0188(6) 0.0005(5) 0.0090(5) -0.0039(5)
C9A' 0.0170(5) 0.0179(6) 0.0188(6) -0.0002(5) 0.0090(5) -0.0029(4)
C6 0.0264(6) 0.0234(6) 0.0170(6) 0.0053(5) 0.0075(5) -0.0003(5)
C3' 0.0336(7) 0.0244(7) 0.0126(5) -0.0015(5) 0.0087(5) 0.0018(5)
C21 0.0207(6) 0.0276(7) 0.0181(6) -0.0008(5) 0.0075(5) 0.0009(5)
C7' 0.0230(6) 0.0221(6) 0.0327(7) 0.0027(5) 0.0138(6) 0.0045(5)
C9' 0.0232(6) 0.0248(6) 0.0208(6) -0.0027(5) 0.0118(5) -0.0011(5)
C8' 0.0272(6) 0.0253(7) 0.0291(7) -0.0045(5) 0.0179(6) -0.0003(5)
C5 0.0307(7) 0.0227(7) 0.0208(6) 0.0045(5) 0.0113(5) -0.0036(5)
C6' 0.0207(6) 0.0253(7) 0.0220(6) 0.0027(5) 0.0090(5) 0.0017(5)
C22 0.0209(6) 0.0398(8) 0.0186(6) -0.0028(6) 0.0037(5) -0.0054(6)
C24 0.0362(7) 0.0223(6) 0.0221(6) -0.0020(5) 0.0172(6) -0.0012(5)
C13 0.0236(6) 0.0312(7) 0.0264(7) 0.0045(6) 0.0123(5) 0.0047(5)
C23 0.0337(7) 0.0308(7) 0.0172(6) -0.0064(5) 0.0109(5) -0.0114(6)

loop_
_atom_type_symbol
_atom_type_description
_atom_type_scat_dispersion_real
_atom_type_scat_dispersion_imag
_atom_type_scat_source
C C 0.0033 0.0016 'International Tables Vol C Tables 4.2.6.8 and 6.1.1.4'
H H 0.0000 0.0000 'International Tables Vol C Tables 4.2.6.8 and 6.1.1.4'
N N 0.0061 0.0033 'International Tables Vol C Tables 4.2.6.8 and 6.1.1.4'

loop_
_geom_angle_atom_site_label_1
_geom_angle_atom_site_label_2
_geom_angle_atom_site_label_3
_geom_angle
C2 N3 C6A 108.69(9)
C2 N3 C4 126.80(9)
C4 N3 C6A 106.90(9)
C4B' N5' C5A' 113.96(10)
C10A N10' C9A' 114.47(10)
C16 C15 C14 121.13(11)
C11A C1' C2' 118.62(11)
C6A C6B C1A 104.37(9)
C6A C6B C1 113.52(10)
C20 C6B C6A 114.40(10)
C20 C6B C1A 128.84(10)
C20 C6B C1 124.17(10)
C1 C6B C1A 60.52(7)
N3 C2 C11A 114.10(9)
N3 C2 C10A 118.64(10)
N3 C2 C1A 100.70(9)
C11A C2 C10A 101.03(9)
C11A C2 C1A 113.52(9)
C10A C2 C1A 109.33(9)
C1' C11A C2 127.61(11)
C1' C11A C4A' 120.56(11)
C4A' C11A C2 111.80(10)
N10' C10A C2 126.58(10)
N10' C10A C4B' 123.28(11)
C4B' C10A C2 110.08(10)
C15 C14 C1A 118.04(10)
C19 C14 C15 118.28(11)
C19 C14 C1A 123.52(10)
N3 C6A C6B 103.69(9)
N3 C6A C6 100.48(10)
C6B C6A C6 124.24(10)
C13 C12 C1 123.44(12)
C6B C1A C2 106.70(9)
C6B C1A C1 59.31(7)
C14 C1A C6B 129.83(10)
C14 C1A C2 115.59(9)
C14 C1A C1 119.31(10)
C1 C1A C2 114.38(9)
C11A C4A' C4B' 108.72(10)
C4' C4A' C11A 120.86(11)
C4' C4A' C4B' 130.42(11)
C17 C18 C19 119.95(12)
C25 C20 C6B 120.95(11)
C25 C20 C21 118.64(11)
C21 C20 C6B 119.93(11)
C6B C1 C1A 60.17(7)
C12 C1 C6B 121.53(10)
C12 C1 C1A 117.81(10)
C3' C4' C4A' 118.42(11)
C16 C17 C18 120.08(12)
N5' C4B' C10A 124.15(11)
N5' C4B' C4A' 127.78(11)
C10A C4B' C4A' 108.07(10)
N5' C5A' C9A' 122.12(11)
N5' C5A' C6' 118.84(11)
C6' C5A' C9A' 119.04(11)
C1' C2' C3' 120.67(12)
C15 C16 C17 119.74(12)
C18 C19 C14 120.81(11)
C24 C25 C20 120.63(12)
N3 C4 C5 101.35(9)
N10' C9A' C5A' 121.98(11)
N10' C9A' C9' 118.76(11)
C9' C9A' C5A' 119.24(11)
C6A C6 C5 101.74(10)
C4' C3' C2' 120.86(11)
C22 C21 C20 120.42(12)
C6' C7' C8' 120.51(12)
C8' C9' C9A' 120.64(12)
C9' C8' C7' 120.18(12)
C6 C5 C4 105.98(10)
C7' C6' C5A' 120.38(12)
C23 C22 C21 120.48(12)
C23 C24 C25 120.26(13)
C22 C23 C24 119.54(12)

loop_
_geom_bond_atom_site_label_1
_geom_bond_atom_site_label_2
_geom_bond_distance
N3 C2 1.4455(15)
N3 C6A 1.4550(15)
N3 C4 1.4482(15)
N5' C4B' 1.3103(15)
N5' C5A' 1.3725(16)
N10' C10A 1.3017(15)
N10' C9A' 1.3806(15)
C15 C14 1.3982(17)
C15 C16 1.3826(17)
C1' C11A 1.3803(17)
C1' C2' 1.3915(17)
C6B C6A 1.5176(16)
C6B C1A 1.5315(15)
C6B C20 1.4954(16)
C6B C1 1.5183(16)
C2 C11A 1.5162(16)
C2 C10A 1.5299(16)
C2 C1A 1.5609(15)
C11A C4A' 1.3967(16)
C10A C4B' 1.4331(16)
C14 C1A 1.4944(16)
C14 C19 1.3909(17)
C6A C6 1.5199(17)
C12 C1 1.4771(16)
C12 C13 1.3211(18)
C1A C1 1.5369(15)
C4A' C4' 1.3903(16)
C4A' C4B' 1.4579(17)
C18 C17 1.3861(18)
C18 C19 1.3873(17)
C20 C25 1.3921(17)
C20 C21 1.3936(17)
C4' C3' 1.3802(18)
C17 C16 1.3835(18)
C5A' C9A' 1.4219(17)
C5A' C6' 1.4118(17)
C2' C3' 1.3940(18)
C25 C24 1.3880(18)
C4 C5 1.5545(17)
C9A' C9' 1.4046(17)
C6 C5 1.5529(18)
C21 C22 1.3904(18)
C7' C8' 1.4107(19)
C7' C6' 1.3675(19)
C9' C8' 1.3691(18)
C22 C23 1.379(2)
C24 C23 1.3857(19)
